data_2022499
loop_
_publ_author_name
'Suganya, Suresh'
'Saravanan, Kandasamy'
'Jaganathan, Ramakrishnan'
'Kumaradhas, Poomani'

_publ_section_title
;
 Salt formation, hydrogen-bonding patterns and supramolecular
 architectures of acridine with salicylic and hippuric acid molecules
;
_journal_coeditor_code EF3021
_journal_issue 12
_journal_name_full 'Acta Crystallographica Section C'
_journal_page_first 790
_journal_page_last 799
_journal_paper_doi 10.1107/S2053229621011189
_journal_volume 77
_journal_year 2021
_chemical_formula_iupac 'C13 H10 N +, C9 H8 N O3 -, H2 O'
_chemical_formula_moiety 'C13 H10 N +, C9 H8 N O3 -, H2 O'
_chemical_formula_sum 'C22 H20 N2 O4'
_chemical_formula_weight 376.40
_chemical_name_common
;
Acridin-1-ium hippurate monohydrate
;
_chemical_name_systematic
;
Acridin-1-ium 2-benzamidoacetate monohydrate
;
_space_group_crystal_system monoclinic
_space_group_IT_number 14
_space_group_name_Hall '-P 2ybc'
_space_group_name_H-M_alt 'P 1 21/c 1'
_atom_sites_solution_hydrogens mixed
_atom_sites_solution_primary dual
_audit_creation_method
;
Olex2 1.3
(compiled 2020.11.12 svn.r5f609507 for OlexSys, GUI svn.r6257)
;
_cell_angle_alpha 90
_cell_angle_beta 90.835(5)
_cell_angle_gamma 90
_cell_formula_units_Z 4
_cell_length_a 7.3436(13)
_cell_length_b 11.0761(15)
_cell_length_c 23.123(3)
_cell_measurement_reflns_used 20467
_cell_measurement_temperature 293(2)
_cell_measurement_theta_max 28.3
_cell_measurement_theta_min 2.5
_cell_volume 1880.6(5)
_computing_cell_refinement
;
SAINT (Bruker, 2015)
;
_computing_data_collection
;
APEX2 (Bruker, 2015)
;
_computing_data_reduction
;
SAINT (Bruker, 2015)
;
_computing_molecular_graphics
;
ORTEP-3 for Windows (Farrugia, 2012),
PLATON (Spek, 2020),
OLEX2 (Dolomanov <i>et al.</i>, 2009) and
Mercury (Macrae <i>et al.</i>, 2020)
;
_computing_publication_material
;
OLEX2 (Dolomanov <i>et al.</i>, 2009)
;
_computing_structure_refinement
;
SHELXL2018 (Sheldrick, 2015b)
;
_computing_structure_solution
;
SHELXT2018 (Sheldrick, 2015a)
;
_diffrn_ambient_temperature 293(2)
_diffrn_measured_fraction_theta_full 0.997
_diffrn_measured_fraction_theta_max 0.997
_diffrn_measurement_device_type 'Bruker D8 QUEST ECO'
_diffrn_measurement_method 'omega and phi scans'
_diffrn_radiation_probe x-ray
_diffrn_radiation_type MoK\a
_diffrn_radiation_wavelength 0.71073
_diffrn_reflns_av_R_equivalents 0.0409
_diffrn_reflns_av_unetI/netI 0.0385
_diffrn_reflns_limit_h_max 9
_diffrn_reflns_limit_h_min -9
_diffrn_reflns_limit_k_max 14
_diffrn_reflns_limit_k_min -12
_diffrn_reflns_limit_l_max 30
_diffrn_reflns_limit_l_min -30
_diffrn_reflns_number 20467
_diffrn_reflns_theta_full 25.243
_diffrn_reflns_theta_max 28.334
_diffrn_reflns_theta_min 2.547
_diffrn_standards_decay_% 0.0
_diffrn_standards_interval_count 0.5
_diffrn_standards_interval_time 30
_diffrn_standards_number 0
_exptl_absorpt_coefficient_mu 0.092
_exptl_absorpt_correction_T_max 0.7457
_exptl_absorpt_correction_T_min 0.6585
_exptl_absorpt_correction_type multi-scan
_exptl_absorpt_process_details
;
;
_exptl_crystal_colour yellow
_exptl_crystal_density_diffrn 1.329
_exptl_crystal_density_meas 0.0
_exptl_crystal_description block
_exptl_crystal_F_000 792
_exptl_crystal_size_max 0.317
_exptl_crystal_size_mid 0.253
_exptl_crystal_size_min 0.128
_refine_diff_density_max 0.270
_refine_diff_density_min -0.245
_refine_ls_extinction_method none
_refine_ls_goodness_of_fit_ref 1.066
_refine_ls_hydrogen_treatment constr
_refine_ls_matrix_type full
_refine_ls_number_parameters 256
_refine_ls_number_reflns 4682
_refine_ls_number_restraints 0
_refine_ls_restrained_S_all 1.066
_refine_ls_R_factor_all 0.1033
_refine_ls_R_factor_gt 0.0705
_refine_ls_shift/su_max 0.000
_refine_ls_shift/su_mean 0.000
_refine_ls_structure_factor_coef Fsqd
_refine_ls_weighting_details 'w=1/[\s^2^(Fo^2^)+(0.0550P)^2^+1.0207P] where P=(Fo^2^+2Fc^2^)/3'
_refine_ls_weighting_scheme calc
_refine_ls_wR_factor_gt 0.1483
_refine_ls_wR_factor_ref 0.1623
_reflns_number_gt 3285
_reflns_number_total 4682
_reflns_threshold_expression 'I > 2\s(I)'
_cod_data_source_file ef3021sup1.cif
_cod_data_source_block III
_cod_database_code 2022499
_shelx_space_group_comment
;
The symmetry employed for this shelxl refinement is uniquely defined
by the following loop, which should always be used as a source of
symmetry information in preference to the above space-group names.
They are only intended as comments.
;

loop_
_space_group_symop_operation_xyz
'x, y, z'
'-x, y+1/2, -z+1/2'
'-x, -y, -z'
'x, -y-1/2, z-1/2'

loop_
_atom_site_type_symbol
_atom_site_label
_atom_site_fract_x
_atom_site_fract_y
_atom_site_fract_z
_atom_site_U_iso_or_equiv
_atom_site_adp_type
_atom_site_calc_flag
_atom_site_occupancy
_atom_site_disorder_assembly
_atom_site_disorder_group
N N1 0.2694(2) 0.63814(15) 0.52712(7) 0.0355(4) Uani d 1 . .
H H1 0.282236 0.708897 0.541950 0.043 Uiso calc 1 . .
N N2 0.6465(2) 0.94285(17) 0.63485(8) 0.0444(4) Uani d 1 . .
H H2A 0.751120 0.939366 0.618678 0.053 Uiso calc 1 . .
O O1 0.4802(2) 0.89391(19) 0.71219(8) 0.0659(5) Uani d 1 . .
O O4 -0.1047(3) 0.8844(2) 0.54402(8) 0.0670(5) Uani d 1 . .
H H4A -0.001197 0.917434 0.548952 0.100 Uiso d 1 . .
H H4B -0.150498 0.919898 0.514638 0.100 Uiso d 1 . .
C C9 0.3180(3) 0.54168(18) 0.55938(8) 0.0333(4) Uani d 1 . .
C C19 0.7671(3) 0.79872(19) 0.70331(8) 0.0385(5) Uani d 1 . .
C C1 0.2021(2) 0.62926(18) 0.47302(8) 0.0341(4) Uani d 1 . .
O O2 0.2294(3) 0.9986(2) 0.55713(11) 0.0939(8) Uani d 1 . .
C C8 0.2979(3) 0.42387(18) 0.53591(9) 0.0361(4) Uani d 1 . .
C C20 0.6182(3) 0.8822(2) 0.68382(9) 0.0419(5) Uani d 1 . .
C C6 0.1810(3) 0.51312(19) 0.44740(8) 0.0371(4) Uani d 1 . .
C C7 0.2296(3) 0.41231(19) 0.47987(9) 0.0397(5) Uani d 1 . .
H H7 0.216179 0.335796 0.463798 0.048 Uiso calc 1 . .
C C10 0.3887(3) 0.5582(2) 0.61573(9) 0.0428(5) Uani d 1 . .
H H10 0.402901 0.635394 0.630907 0.051 Uiso calc 1 . .
C C18 0.9486(3) 0.8185(2) 0.69102(10) 0.0440(5) Uani d 1 . .
H H18 0.981695 0.884295 0.668521 0.053 Uiso calc 1 . .
O O3 0.3874(3) 0.83296(18) 0.57241(11) 0.0996(9) Uani d 1 . .
C C2 0.1533(3) 0.7344(2) 0.44199(10) 0.0439(5) Uani d 1 . .
H H2 0.166144 0.810198 0.458874 0.053 Uiso calc 1 . .
C C14 0.7208(3) 0.6983(2) 0.73600(9) 0.0483(6) Uani d 1 . .
H H14 0.599340 0.684361 0.744655 0.058 Uiso calc 1 . .
C C5 0.1114(3) 0.5072(2) 0.38990(9) 0.0481(6) Uani d 1 . .
H H5 0.096385 0.432633 0.372007 0.058 Uiso calc 1 . .
C C21 0.5035(3) 1.0138(2) 0.60906(11) 0.0499(6) Uani d 1 . .
H H21A 0.557218 1.071159 0.582611 0.060 Uiso calc 1 . .
H H21B 0.444513 1.059522 0.639264 0.060 Uiso calc 1 . .
C C13 0.3496(3) 0.3241(2) 0.57120(10) 0.0487(6) Uani d 1 . .
H H13 0.338126 0.245897 0.556952 0.058 Uiso calc 1 . .
C C11 0.4358(3) 0.4597(2) 0.64768(10) 0.0502(6) Uani d 1 . .
H H11 0.482360 0.470013 0.684973 0.060 Uiso calc 1 . .
C C17 1.0807(3) 0.7406(2) 0.71208(11) 0.0529(6) Uani d 1 . .
H H17 1.202841 0.755504 0.704776 0.063 Uiso calc 1 . .
C C15 0.8516(4) 0.6195(2) 0.75567(10) 0.0568(6) Uani d 1 . .
H H15 0.818530 0.551840 0.776893 0.068 Uiso calc 1 . .
C C16 1.0314(4) 0.6408(2) 0.74398(10) 0.0564(7) Uani d 1 . .
H H16 1.120347 0.587711 0.757578 0.068 Uiso calc 1 . .
C C12 0.4152(3) 0.3424(2) 0.62519(11) 0.0530(6) Uani d 1 . .
H H12 0.447476 0.276382 0.647979 0.064 Uiso calc 1 . .
C C22 0.3606(3) 0.9421(2) 0.57665(11) 0.0533(6) Uani d 1 . .
C C3 0.0874(3) 0.7232(3) 0.38734(10) 0.0552(6) Uani d 1 . .
H H3 0.055175 0.792238 0.366702 0.066 Uiso calc 1 . .
C C4 0.0666(3) 0.6092(3) 0.36098(10) 0.0574(7) Uani d 1 . .
H H4 0.021590 0.604185 0.323254 0.069 Uiso calc 1 . .

loop_
_atom_site_aniso_label
_atom_site_aniso_U_11
_atom_site_aniso_U_22
_atom_site_aniso_U_33
_atom_site_aniso_U_12
_atom_site_aniso_U_13
_atom_site_aniso_U_23
N1 0.0393(9) 0.0300(8) 0.0370(9) -0.0031(7) -0.0013(7) -0.0034(7)
N2 0.0354(9) 0.0445(10) 0.0531(11) 0.0002(8) -0.0042(8) -0.0022(9)
O1 0.0458(10) 0.0932(15) 0.0587(11) 0.0131(10) 0.0070(8) -0.0052(10)
O4 0.0577(11) 0.0835(14) 0.0599(11) -0.0074(10) 0.0028(9) 0.0100(10)
C9 0.0297(9) 0.0368(10) 0.0334(10) 0.0000(8) 0.0029(8) 0.0002(8)
C19 0.0400(11) 0.0438(12) 0.0315(10) -0.0013(9) -0.0044(8) -0.0110(9)
C1 0.0274(9) 0.0400(11) 0.0349(10) -0.0026(8) 0.0021(8) -0.0001(8)
O2 0.0671(13) 0.0868(15) 0.126(2) -0.0089(12) -0.0494(13) 0.0332(14)
C8 0.0350(10) 0.0347(10) 0.0387(11) 0.0001(8) 0.0060(8) -0.0012(8)
C20 0.0380(11) 0.0469(12) 0.0405(11) -0.0013(10) -0.0040(9) -0.0123(10)
C6 0.0350(10) 0.0428(11) 0.0337(10) -0.0029(9) 0.0034(8) -0.0050(9)
C7 0.0412(11) 0.0356(11) 0.0426(11) -0.0027(9) 0.0059(9) -0.0105(9)
C10 0.0439(12) 0.0468(12) 0.0377(11) -0.0008(10) -0.0010(9) -0.0043(9)
C18 0.0427(12) 0.0436(12) 0.0456(12) -0.0044(10) -0.0058(9) -0.0071(10)
O3 0.126(2) 0.0430(11) 0.128(2) -0.0118(12) -0.0673(16) -0.0174(12)
C2 0.0421(12) 0.0415(12) 0.0480(12) -0.0004(10) 0.0000(10) 0.0054(10)
C14 0.0501(13) 0.0581(14) 0.0367(11) -0.0053(11) 0.0016(10) -0.0031(10)
C5 0.0463(12) 0.0590(14) 0.0389(11) -0.0023(11) -0.0010(9) -0.0113(11)
C21 0.0497(13) 0.0311(11) 0.0685(15) -0.0014(10) -0.0104(11) 0.0010(10)
C13 0.0541(14) 0.0368(12) 0.0552(14) 0.0058(10) 0.0047(11) 0.0047(10)
C11 0.0512(13) 0.0634(15) 0.0358(11) 0.0031(12) -0.0036(10) 0.0052(11)
C17 0.0387(12) 0.0608(15) 0.0587(14) 0.0034(11) -0.0070(10) -0.0147(12)
C15 0.0702(17) 0.0552(15) 0.0450(13) 0.0034(13) -0.0011(12) 0.0026(11)
C16 0.0646(16) 0.0551(15) 0.0492(14) 0.0164(13) -0.0119(12) -0.0082(12)
C12 0.0569(15) 0.0516(14) 0.0507(14) 0.0098(12) 0.0034(11) 0.0166(11)
C22 0.0585(15) 0.0469(14) 0.0541(14) -0.0105(11) -0.0193(12) 0.0113(11)
C3 0.0557(14) 0.0634(16) 0.0463(13) 0.0039(12) -0.0045(11) 0.0161(12)
C4 0.0565(15) 0.0812(19) 0.0342(12) 0.0012(14) -0.0078(10) 0.0008(12)

loop_
_atom_type_symbol
_atom_type_description
_atom_type_scat_dispersion_real
_atom_type_scat_dispersion_imag
_atom_type_scat_source
C C 0.0033 0.0016 'International Tables Vol C Tables 4.2.6.8 and 6.1.1.4'
H H 0.0000 0.0000 'International Tables Vol C Tables 4.2.6.8 and 6.1.1.4'
N N 0.0061 0.0033 'International Tables Vol C Tables 4.2.6.8 and 6.1.1.4'
O O 0.0106 0.0060 'International Tables Vol C Tables 4.2.6.8 and 6.1.1.4'

loop_
_geom_angle_atom_site_label_1
_geom_angle_atom_site_label_2
_geom_angle_atom_site_label_3
_geom_angle_site_symmetry_1
_geom_angle_site_symmetry_3
_geom_angle
_geom_angle_publ_flag
C9 N1 H1 . . 118.4 ?
C1 N1 H1 . . 118.4 ?
C1 N1 C9 . . 123.27(17) ?
C20 N2 H2A . . 119.8 ?
C20 N2 C21 . . 120.4(2) ?
C21 N2 H2A . . 119.8 ?
H4A O4 H4B . . 104.5 ?
N1 C9 C8 . . 119.45(17) ?
N1 C9 C10 . . 120.03(18) ?
C10 C9 C8 . . 120.52(18) ?
C18 C19 C20 . . 122.8(2) ?
C18 C19 C14 . . 118.8(2) ?
C14 C19 C20 . . 118.4(2) ?
N1 C1 C6 . . 119.37(18) ?
N1 C1 C2 . . 120.05(19) ?
C2 C1 C6 . . 120.58(18) ?
C9 C8 C13 . . 117.99(19) ?
C7 C8 C9 . . 118.39(18) ?
C7 C8 C13 . . 123.6(2) ?
N2 C20 C19 . . 116.35(19) ?
O1 C20 N2 . . 122.9(2) ?
O1 C20 C19 . . 120.8(2) ?
C7 C6 C1 . . 118.42(18) ?
C7 C6 C5 . . 123.8(2) ?
C5 C6 C1 . . 117.8(2) ?
C8 C7 C6 . . 121.10(19) ?
C8 C7 H7 . . 119.5 ?
C6 C7 H7 . . 119.5 ?
C9 C10 H10 . . 120.4 ?
C11 C10 C9 . . 119.1(2) ?
C11 C10 H10 . . 120.4 ?
C19 C18 H18 . . 119.9 ?
C17 C18 C19 . . 120.1(2) ?
C17 C18 H18 . . 119.9 ?
C1 C2 H2 . . 120.5 ?
C3 C2 C1 . . 119.0(2) ?
C3 C2 H2 . . 120.5 ?
C19 C14 H14 . . 119.5 ?
C15 C14 C19 . . 121.0(2) ?
C15 C14 H14 . . 119.5 ?
C6 C5 H5 . . 119.8 ?
C4 C5 C6 . . 120.5(2) ?
C4 C5 H5 . . 119.8 ?
N2 C21 H21A . . 108.6 ?
N2 C21 H21B . . 108.6 ?
N2 C21 C22 . . 114.75(19) ?
H21A C21 H21B . . 107.6 ?
C22 C21 H21A . . 108.6 ?
C22 C21 H21B . . 108.6 ?
C8 C13 H13 . . 119.9 ?
C12 C13 C8 . . 120.2(2) ?
C12 C13 H13 . . 119.9 ?
C10 C11 H11 . . 119.5 ?
C10 C11 C12 . . 121.0(2) ?
C12 C11 H11 . . 119.5 ?
C18 C17 H17 . . 120.0 ?
C18 C17 C16 . . 120.0(2) ?
C16 C17 H17 . . 120.0 ?
C14 C15 H15 . . 120.1 ?
C14 C15 C16 . . 119.8(2) ?
C16 C15 H15 . . 120.1 ?
C17 C16 H16 . . 119.9 ?
C15 C16 C17 . . 120.2(2) ?
C15 C16 H16 . . 119.9 ?
C13 C12 C11 . . 121.1(2) ?
C13 C12 H12 . . 119.4 ?
C11 C12 H12 . . 119.4 ?
O2 C22 C21 . . 116.8(2) ?
O3 C22 O2 . . 126.7(2) ?
O3 C22 C21 . . 116.5(2) ?
C2 C3 H3 . . 119.3 ?
C2 C3 C4 . . 121.4(2) ?
C4 C3 H3 . . 119.3 ?
C5 C4 C3 . . 120.7(2) ?
C5 C4 H4 . . 119.6 ?
C3 C4 H4 . . 119.6 ?

loop_
_geom_bond_atom_site_label_1
_geom_bond_atom_site_label_2
_geom_bond_site_symmetry_2
_geom_bond_distance
_geom_bond_publ_flag
N1 H1 . 0.8600 ?
N1 C9 . 1.348(2) ?
N1 C1 . 1.342(2) ?
N2 H2A . 0.8600 ?
N2 C20 . 1.336(3) ?
N2 C21 . 1.435(3) ?
O1 C20 . 1.222(3) ?
O4 H4A . 0.8501 ?
O4 H4B . 0.8502 ?
C9 C8 . 1.420(3) ?
C9 C10 . 1.407(3) ?
C19 C20 . 1.497(3) ?
C19 C18 . 1.384(3) ?
C19 C14 . 1.390(3) ?
C1 C6 . 1.424(3) ?
C1 C2 . 1.412(3) ?
O2 C22 . 1.230(3) ?
C8 C7 . 1.389(3) ?
C8 C13 . 1.422(3) ?
C6 C7 . 1.389(3) ?
C6 C5 . 1.419(3) ?
C7 H7 . 0.9300 ?
C10 H10 . 0.9300 ?
C10 C11 . 1.359(3) ?
C18 H18 . 0.9300 ?
C18 C17 . 1.381(3) ?
O3 C22 . 1.229(3) ?
C2 H2 . 0.9300 ?
C2 C3 . 1.352(3) ?
C14 H14 . 0.9300 ?
C14 C15 . 1.370(3) ?
C5 H5 . 0.9300 ?
C5 C4 . 1.351(4) ?
C21 H21A . 0.9700 ?
C21 H21B . 0.9700 ?
C21 C22 . 1.506(3) ?
C13 H13 . 0.9300 ?
C13 C12 . 1.347(3) ?
C11 H11 . 0.9300 ?
C11 C12 . 1.407(4) ?
C17 H17 . 0.9300 ?
C17 C16 . 1.381(4) ?
C15 H15 . 0.9300 ?
C15 C16 . 1.372(4) ?
C16 H16 . 0.9300 ?
C12 H12 . 0.9300 ?
C3 H3 . 0.9300 ?
C3 C4 . 1.409(4) ?
C4 H4 . 0.9300 ?

loop_
_geom_torsion_atom_site_label_1
_geom_torsion_atom_site_label_2
_geom_torsion_atom_site_label_3
_geom_torsion_atom_site_label_4
_geom_torsion_site_symmetry_1
_geom_torsion_site_symmetry_2
_geom_torsion_site_symmetry_3
_geom_torsion_site_symmetry_4
_geom_torsion
_geom_torsion_publ_flag
N1 C9 C8 C7 . . . . 0.5(3) ?
N1 C9 C8 C13 . . . . -179.72(19) ?
N1 C9 C10 C11 . . . . 179.6(2) ?
N1 C1 C6 C7 . . . . 0.7(3) ?
N1 C1 C6 C5 . . . . -179.31(18) ?
N1 C1 C2 C3 . . . . 179.3(2) ?
N2 C21 C22 O2 . . . . 175.4(2) ?
N2 C21 C22 O3 . . . . -4.7(4) ?
C9 N1 C1 C6 . . . . -0.5(3) ?
C9 N1 C1 C2 . . . . 179.65(18) ?
C9 C8 C7 C6 . . . . -0.3(3) ?
C9 C8 C13 C12 . . . . 0.1(3) ?
C9 C10 C11 C12 . . . . 0.1(3) ?
C19 C18 C17 C16 . . . . 2.0(3) ?
C19 C14 C15 C16 . . . . 1.2(4) ?
C1 N1 C9 C8 . . . . -0.1(3) ?
C1 N1 C9 C10 . . . . 179.64(19) ?
C1 C6 C7 C8 . . . . -0.3(3) ?
C1 C6 C5 C4 . . . . -0.1(3) ?
C1 C2 C3 C4 . . . . 0.1(4) ?
C8 C9 C10 C11 . . . . -0.6(3) ?
C8 C13 C12 C11 . . . . -0.6(4) ?
C20 N2 C21 C22 . . . . -77.4(3) ?
C20 C19 C18 C17 . . . . 177.5(2) ?
C20 C19 C14 C15 . . . . -179.2(2) ?
C6 C1 C2 C3 . . . . -0.5(3) ?
C6 C5 C4 C3 . . . . -0.3(4) ?
C7 C8 C13 C12 . . . . 179.8(2) ?
C7 C6 C5 C4 . . . . 179.9(2) ?
C10 C9 C8 C7 . . . . -179.22(19) ?
C10 C9 C8 C13 . . . . 0.5(3) ?
C10 C11 C12 C13 . . . . 0.5(4) ?
C18 C19 C20 N2 . . . . 29.3(3) ?
C18 C19 C20 O1 . . . . -149.9(2) ?
C18 C19 C14 C15 . . . . -0.3(3) ?
C18 C17 C16 C15 . . . . -1.1(4) ?
C2 C1 C6 C7 . . . . -179.46(19) ?
C2 C1 C6 C5 . . . . 0.5(3) ?
C2 C3 C4 C5 . . . . 0.3(4) ?
C14 C19 C20 N2 . . . . -151.83(19) ?
C14 C19 C20 O1 . . . . 29.0(3) ?
C14 C19 C18 C17 . . . . -1.3(3) ?
C14 C15 C16 C17 . . . . -0.5(4) ?
C5 C6 C7 C8 . . . . 179.7(2) ?
C21 N2 C20 O1 . . . . -8.3(3) ?
C21 N2 C20 C19 . . . . 172.53(18) ?
C13 C8 C7 C6 . . . . 179.9(2) ?

_cod_database_fobs_code 2022499
